data_4063982
loop_
_publ_author_name
'Pinkas, Ji\<r\'i'
'C\'isa\<rov\'a, Ivana'
'Hor\'a\<cek, Michal'
'Kubi\<sta, Ji\<r\'i'
'Mach, Karel'

_publ_section_title
;
 Reactions of Hydrogen Sulfide with Singly and Doubly Tucked-in
 Titanocenes
;
_journal_issue 5
_journal_name_full Organometallics
_journal_page_first 1034
_journal_paper_doi 10.1021/om1010726
_journal_volume 30
_journal_year 2011
_chemical_compound_source 'synthesized by the authors'
_chemical_formula_moiety 'C20 H32 S2 Ti'
_chemical_formula_sum 'C20 H32 S2 Ti'
_chemical_formula_weight 384.48
_chemical_name_systematic
; 
 ? 
;
_space_group_IT_number 14
_symmetry_cell_setting monoclinic
_symmetry_space_group_name_Hall '-P 2yn'
_symmetry_space_group_name_H-M 'P 1 21/n 1'
_atom_sites_solution_hydrogens difmap
_atom_sites_solution_primary direct
_atom_sites_solution_secondary difmap
_audit_creation_method SHELXL-97
_cell_angle_alpha 90.00
_cell_angle_beta 92.0723(11)
_cell_angle_gamma 90.00
_cell_formula_units_Z 4
_cell_length_a 8.2110(2)
_cell_length_b 16.0565(3)
_cell_length_c 14.8613(2)
_cell_measurement_reflns_used 4649
_cell_measurement_temperature 150(2)
_cell_measurement_theta_max 27.5
_cell_measurement_theta_min 1
_cell_volume 1958.03(7)
_computing_cell_refinement 'COLLECT and DENZO'
_computing_data_collection 'COLLECT (Hooft, 1998) and DENZO (Otwinowski & Minor, 1997)'
_computing_data_reduction 'COLLECT and DENZO'
_computing_structure_refinement 'SHELXL-97 (Sheldrick, 1997)'
_computing_structure_solution 'SIR92 (Altomare et al., 1994)'
_diffrn_ambient_temperature 150(2)
_diffrn_detector_area_resol_mean 9.091
_diffrn_measured_fraction_theta_full 0.999
_diffrn_measured_fraction_theta_max 0.999
_diffrn_measurement_device_type 'Nonius KappaCCD area detector'
_diffrn_measurement_method '\f and \w scans to fill the Ewald sphere'
_diffrn_radiation_monochromator graphite
_diffrn_radiation_source 'fine-focus sealed tube'
_diffrn_radiation_type MoK\a
_diffrn_radiation_wavelength 0.71073
_diffrn_reflns_av_R_equivalents 0.069
_diffrn_reflns_av_sigmaI/netI 0.0209
_diffrn_reflns_limit_h_max 10
_diffrn_reflns_limit_h_min -10
_diffrn_reflns_limit_k_max 20
_diffrn_reflns_limit_k_min -20
_diffrn_reflns_limit_l_max 19
_diffrn_reflns_limit_l_min -19
_diffrn_reflns_number 52205
_diffrn_reflns_theta_full 27.47
_diffrn_reflns_theta_max 27.47
_diffrn_reflns_theta_min 1.87
_diffrn_standards_number 0
_exptl_absorpt_coefficient_mu 0.648
_exptl_absorpt_correction_type none
_exptl_crystal_colour red
_exptl_crystal_density_diffrn 1.304
_exptl_crystal_density_method 'not measured'
_exptl_crystal_description plate
_exptl_crystal_F_000 824
_exptl_crystal_size_max 0.5
_exptl_crystal_size_mid 0.5
_exptl_crystal_size_min 0.25
_refine_diff_density_max 0.298
_refine_diff_density_min -0.370
_refine_diff_density_rms 0.059
_refine_ls_extinction_method none
_refine_ls_goodness_of_fit_ref 1.041
_refine_ls_hydrogen_treatment constr
_refine_ls_matrix_type full
_refine_ls_number_parameters 218
_refine_ls_number_reflns 4486
_refine_ls_number_restraints 0
_refine_ls_restrained_S_all 1.041
_refine_ls_R_factor_all 0.0395
_refine_ls_R_factor_gt 0.0322
_refine_ls_shift/su_max 0.003
_refine_ls_shift/su_mean 0.000
_refine_ls_structure_factor_coef Fsqd
_refine_ls_weighting_details 'calc w=1/[\s^2^(Fo^2^)+(0.0589P)^2^+0.5207P] where P=(Fo^2^+2Fc^2^)/3'
_refine_ls_weighting_scheme calc
_refine_ls_wR_factor_gt 0.0921
_refine_ls_wR_factor_ref 0.0971
_reflns_number_gt 3801
_reflns_number_total 4486
_reflns_threshold_expression I>2\s(I)
_cod_data_source_file om1010726_si_002.cif
_cod_data_source_block structure_1_dvounh2s3tol-mach
_cod_original_sg_symbol_H-M 'P 21/n'
_cod_database_code 4063982

loop_
_symmetry_equiv_pos_as_xyz
'x, y, z'
'-x+1/2, y+1/2, -z+1/2'
'-x, -y, -z'
'x-1/2, -y-1/2, z-1/2'

loop_
_atom_site_label
_atom_site_type_symbol
_atom_site_fract_x
_atom_site_fract_y
_atom_site_fract_z
_atom_site_U_iso_or_equiv
_atom_site_adp_type
_atom_site_occupancy
_atom_site_symmetry_multiplicity
_atom_site_calc_flag
_atom_site_refinement_flags
Ti1 Ti 0.37824(3) 0.254769(14) 0.188467(17) 0.01649(9) Uani 1 1 d .
H1 H 0.6137 0.1909 0.3128 0.020 Uiso 1 1 d R
S2 S 0.56766(5) 0.25240(2) 0.06809(3) 0.03158(12) Uani 1 1 d .
H2 H 0.6037 0.1913 0.0664 0.038 Uiso 1 1 d R
C1 C 0.40019(18) 0.40021(9) 0.24591(10) 0.0231(3) Uani 1 1 d .
C2 C 0.41983(17) 0.40309(8) 0.15198(10) 0.0214(3) Uani 1 1 d .
C3 C 0.27277(17) 0.37551(9) 0.10895(10) 0.0218(3) Uani 1 1 d .
C4 C 0.16036(17) 0.35804(9) 0.17651(10) 0.0248(3) Uani 1 1 d .
C5 C 0.24194(19) 0.36932(9) 0.26141(10) 0.0253(3) Uani 1 1 d .
C6 C 0.5110(2) 0.43945(10) 0.31616(11) 0.0371(4) Uani 1 1 d .
H6A H 0.6240 0.4356 0.2975 0.056 Uiso 1 1 calc R
H6B H 0.5001 0.4103 0.3736 0.056 Uiso 1 1 calc R
H6C H 0.4814 0.4981 0.3234 0.056 Uiso 1 1 calc R
C7 C 0.56007(19) 0.44314(10) 0.10763(12) 0.0329(4) Uani 1 1 d .
H7A H 0.5436 0.5036 0.1054 0.049 Uiso 1 1 calc R
H7B H 0.5675 0.4215 0.0463 0.049 Uiso 1 1 calc R
H7C H 0.6611 0.4306 0.1421 0.049 Uiso 1 1 calc R
C8 C 0.2346(2) 0.37788(11) 0.00945(10) 0.0329(4) Uani 1 1 d .
H8A H 0.1514 0.3360 -0.0061 0.039 Uiso 1 1 calc R
H8B H 0.3337 0.3659 -0.0230 0.039 Uiso 1 1 calc R
H8C H 0.1939 0.4333 -0.0075 0.039 Uiso 1 1 calc R
C9 C -0.02083(18) 0.35463(11) 0.15856(14) 0.0396(4) Uani 1 1 d .
H9A H -0.0646 0.4114 0.1554 0.059 Uiso 1 1 calc R
H9B H -0.0718 0.3242 0.2073 0.059 Uiso 1 1 calc R
H9C H -0.0443 0.3261 0.1013 0.059 Uiso 1 1 calc R
C10 C 0.1711(2) 0.36430(11) 0.35303(12) 0.0418(4) Uani 1 1 d .
H10A H 0.0564 0.3477 0.3469 0.063 Uiso 1 1 calc R
H10B H 0.1791 0.4189 0.3824 0.063 Uiso 1 1 calc R
H10C H 0.2316 0.3231 0.3896 0.063 Uiso 1 1 calc R
C11 C 0.31143(18) 0.12475(9) 0.26612(10) 0.0232(3) Uani 1 1 d .
C12 C 0.40448(17) 0.10287(9) 0.19099(10) 0.0235(3) Uani 1 1 d .
C13 C 0.30998(18) 0.12229(9) 0.11197(10) 0.0226(3) Uani 1 1 d .
C14 C 0.16244(17) 0.15858(9) 0.13755(9) 0.0214(3) Uani 1 1 d .
C15 C 0.16293(17) 0.16024(9) 0.23381(9) 0.0217(3) Uani 1 1 d .
C16 C 0.3465(2) 0.10093(11) 0.36237(11) 0.0343(4) Uani 1 1 d .
H16A H 0.3209 0.1479 0.4016 0.051 Uiso 1 1 calc R
H16B H 0.4620 0.0865 0.3708 0.051 Uiso 1 1 calc R
H16C H 0.2795 0.0528 0.3777 0.051 Uiso 1 1 calc R
C17 C 0.56532(19) 0.05748(10) 0.19387(12) 0.0333(4) Uani 1 1 d .
H17A H 0.5477 -0.0008 0.1766 0.050 Uiso 1 1 calc R
H17B H 0.6139 0.0600 0.2550 0.050 Uiso 1 1 calc R
H17C H 0.6389 0.0838 0.1519 0.050 Uiso 1 1 calc R
C18 C 0.3413(2) 0.09582(10) 0.01739(11) 0.0329(4) Uani 1 1 d .
H18A H 0.2728 0.0477 0.0015 0.049 Uiso 1 1 calc R
H18B H 0.4563 0.0806 0.0128 0.049 Uiso 1 1 calc R
H18C H 0.3152 0.1418 -0.0240 0.049 Uiso 1 1 calc R
C19 C 0.01741(19) 0.16836(10) 0.07401(11) 0.0299(3) Uani 1 1 d .
H19A H 0.0453 0.2056 0.0246 0.045 Uiso 1 1 calc R
H19B H -0.0736 0.1921 0.1064 0.045 Uiso 1 1 calc R
H19C H -0.0142 0.1138 0.0495 0.045 Uiso 1 1 calc R
C20 C 0.01800(19) 0.17378(10) 0.29058(11) 0.0320(4) Uani 1 1 d .
H20A H -0.0380 0.1206 0.2992 0.048 Uiso 1 1 calc R
H20B H -0.0568 0.2132 0.2604 0.048 Uiso 1 1 calc R
H20C H 0.0541 0.1963 0.3493 0.048 Uiso 1 1 calc R
S1 S 0.58320(5) 0.25449(2) 0.30897(3) 0.02964(12) Uani 1 1 d .

loop_
_atom_site_aniso_label
_atom_site_aniso_U_11
_atom_site_aniso_U_22
_atom_site_aniso_U_33
_atom_site_aniso_U_23
_atom_site_aniso_U_13
_atom_site_aniso_U_12
Ti1 0.01549(14) 0.01809(14) 0.01592(15) 0.00051(8) 0.00116(10) 0.00026(8)
S2 0.0279(2) 0.0383(2) 0.0294(2) -0.00204(15) 0.01205(17) 0.00001(15)
C1 0.0291(7) 0.0179(7) 0.0221(7) -0.0002(5) -0.0019(6) 0.0018(5)
C2 0.0216(7) 0.0189(7) 0.0234(7) 0.0031(5) -0.0010(5) 0.0008(5)
C3 0.0224(7) 0.0194(7) 0.0232(7) 0.0013(5) -0.0029(5) 0.0021(5)
C4 0.0204(7) 0.0188(7) 0.0352(9) 0.0004(6) 0.0018(6) 0.0026(5)
C5 0.0319(8) 0.0193(7) 0.0254(8) -0.0004(6) 0.0077(6) 0.0039(6)
C6 0.0531(11) 0.0247(8) 0.0322(9) -0.0024(7) -0.0157(8) -0.0019(7)
C7 0.0282(8) 0.0287(8) 0.0421(10) 0.0066(7) 0.0064(7) -0.0042(6)
C8 0.0384(9) 0.0338(9) 0.0256(8) 0.0024(6) -0.0092(7) 0.0008(7)
C9 0.0209(8) 0.0289(9) 0.0690(12) 0.0011(8) 0.0012(7) 0.0030(6)
C10 0.0608(12) 0.0335(9) 0.0326(9) -0.0016(7) 0.0231(8) 0.0050(8)
C11 0.0263(7) 0.0204(7) 0.0228(7) 0.0034(5) -0.0003(6) -0.0050(5)
C12 0.0219(7) 0.0184(7) 0.0300(8) 0.0005(5) -0.0007(6) -0.0007(5)
C13 0.0247(7) 0.0194(7) 0.0239(7) -0.0013(5) 0.0019(6) -0.0011(5)
C14 0.0212(7) 0.0196(7) 0.0233(7) 0.0006(5) -0.0013(5) -0.0023(5)
C15 0.0229(7) 0.0205(7) 0.0219(7) -0.0005(5) 0.0027(5) -0.0035(5)
C16 0.0395(9) 0.0361(9) 0.0267(8) 0.0106(7) -0.0054(7) -0.0102(7)
C17 0.0265(8) 0.0248(8) 0.0483(10) 0.0020(7) -0.0020(7) 0.0055(6)
C18 0.0404(9) 0.0315(8) 0.0273(8) -0.0090(6) 0.0065(7) -0.0032(7)
C19 0.0278(8) 0.0287(8) 0.0325(8) -0.0013(6) -0.0088(6) -0.0031(6)
C20 0.0306(8) 0.0315(8) 0.0347(9) -0.0005(7) 0.0134(7) -0.0049(6)
S1 0.0250(2) 0.0350(2) 0.0283(2) 0.00138(15) -0.00810(16) 0.00210(14)

loop_
_atom_type_symbol
_atom_type_description
_atom_type_scat_dispersion_real
_atom_type_scat_dispersion_imag
_atom_type_scat_source
C C 0.0033 0.0016 'International Tables Vol C Tables 4.2.6.8 and 6.1.1.4'
H H 0.0000 0.0000 'International Tables Vol C Tables 4.2.6.8 and 6.1.1.4'
Ti Ti 0.2776 0.4457 'International Tables Vol C Tables 4.2.6.8 and 6.1.1.4'
S S 0.1246 0.1234 'International Tables Vol C Tables 4.2.6.8 and 6.1.1.4'

loop_
_geom_angle_atom_site_label_1
_geom_angle_atom_site_label_2
_geom_angle_atom_site_label_3
_geom_angle
S1 Ti1 S2 95.699(17)
S1 Ti1 C3 126.36(4)
S2 Ti1 C3 83.06(4)
S1 Ti1 C5 89.45(4)
S2 Ti1 C5 131.50(4)
C3 Ti1 C5 56.46(5)
S1 Ti1 C4 123.02(4)
S2 Ti1 C4 116.56(4)
C3 Ti1 C4 33.91(5)
C5 Ti1 C4 33.87(5)
S1 Ti1 C15 106.64(4)
S2 Ti1 C15 133.39(4)
C3 Ti1 C15 112.55(5)
C5 Ti1 C15 89.86(5)
C4 Ti1 C15 84.63(5)
S1 Ti1 C12 85.88(4)
S2 Ti1 C12 86.38(4)
C3 Ti1 C12 146.82(5)
C5 Ti1 C12 142.11(5)
C4 Ti1 C12 137.87(5)
C15 Ti1 C12 56.02(5)
S1 Ti1 C14 134.87(4)
S2 Ti1 C14 103.85(4)
C3 Ti1 C14 96.45(5)
C5 Ti1 C14 105.99(5)
C4 Ti1 C14 83.44(5)
C15 Ti1 C14 34.00(5)
C12 Ti1 C14 55.88(5)
S1 Ti1 C11 79.13(4)
S2 Ti1 C11 119.71(4)
C3 Ti1 C11 146.08(5)
C5 Ti1 C11 108.64(5)
C4 Ti1 C11 115.84(5)
C15 Ti1 C11 33.54(5)
C12 Ti1 C11 33.64(5)
C14 Ti1 C11 55.81(5)
S1 Ti1 C13 118.77(4)
S2 Ti1 C13 77.67(4)
C3 Ti1 C13 113.28(5)
C5 Ti1 C13 139.29(5)
C4 Ti1 C13 113.48(5)
C15 Ti1 C13 55.72(5)
C12 Ti1 C13 33.55(5)
C14 Ti1 C13 33.30(5)
C11 Ti1 C13 55.45(5)
S1 Ti1 C2 93.81(4)
S2 Ti1 C2 75.78(3)
C3 Ti1 C2 33.71(5)
C5 Ti1 C2 55.75(5)
C4 Ti1 C2 55.64(5)
C15 Ti1 C2 140.09(5)
C12 Ti1 C2 162.06(5)
C14 Ti1 C2 130.13(5)
C11 Ti1 C2 163.29(5)
C13 Ti1 C2 139.59(5)
S1 Ti1 C1 72.99(3)
S2 Ti1 C1 103.20(4)
C3 Ti1 C1 55.61(5)
C5 Ti1 C1 33.46(5)
C4 Ti1 C1 55.38(5)
C15 Ti1 C1 122.14(5)
C12 Ti1 C1 157.43(5)
C14 Ti1 C1 137.70(5)
C11 Ti1 C1 130.56(5)
C13 Ti1 C1 168.20(5)
C2 Ti1 C1 33.07(5)
Ti1 S2 H2 103.1
C2 C1 C5 108.08(13)
C2 C1 C6 125.93(14)
C5 C1 C6 124.82(14)
C2 C1 Ti1 72.62(8)
C5 C1 Ti1 70.87(8)
C6 C1 Ti1 131.87(10)
C1 C2 C3 108.06(12)
C1 C2 C7 124.62(13)
C3 C2 C7 126.42(13)
C1 C2 Ti1 74.31(8)
C3 C2 Ti1 71.05(8)
C7 C2 Ti1 128.86(10)
C4 C3 C2 107.97(12)
C4 C3 C8 125.83(13)
C2 C3 C8 125.51(13)
C4 C3 Ti1 74.06(8)
C2 C3 Ti1 75.24(8)
C8 C3 Ti1 124.12(10)
C3 C4 C5 107.84(13)
C3 C4 C9 123.21(15)
C5 C4 C9 126.52(14)
C3 C4 Ti1 72.03(8)
C5 C4 Ti1 72.58(8)
C9 C4 Ti1 134.94(11)
C1 C5 C4 107.84(12)
C1 C5 C10 123.60(15)
C4 C5 C10 127.84(15)
C1 C5 Ti1 75.67(8)
C4 C5 Ti1 73.55(8)
C10 C5 Ti1 124.32(10)
C1 C6 H6A 109.5
C1 C6 H6B 109.5
H6A C6 H6B 109.5
C1 C6 H6C 109.5
H6A C6 H6C 109.5
H6B C6 H6C 109.5
C2 C7 H7A 109.5
C2 C7 H7B 109.5
H7A C7 H7B 109.5
C2 C7 H7C 109.5
H7A C7 H7C 109.5
H7B C7 H7C 109.5
C3 C8 H8A 109.5
C3 C8 H8B 109.5
H8A C8 H8B 109.5
C3 C8 H8C 109.5
H8A C8 H8C 109.5
H8B C8 H8C 109.5
C4 C9 H9A 109.5
C4 C9 H9B 109.5
H9A C9 H9B 109.5
C4 C9 H9C 109.5
H9A C9 H9C 109.5
H9B C9 H9C 109.5
C5 C10 H10A 109.5
C5 C10 H10B 109.5
H10A C10 H10B 109.5
C5 C10 H10C 109.5
H10A C10 H10C 109.5
H10B C10 H10C 109.5
C15 C11 C12 108.34(13)
C15 C11 C16 124.09(14)
C12 C11 C16 126.67(14)
C15 C11 Ti1 72.70(8)
C12 C11 Ti1 72.86(8)
C16 C11 Ti1 128.81(10)
C13 C12 C11 107.62(13)
C13 C12 C17 125.60(14)
C11 C12 C17 126.38(14)
C13 C12 Ti1 73.93(8)
C11 C12 Ti1 73.50(8)
C17 C12 Ti1 123.95(10)
C14 C13 C12 108.51(13)
C14 C13 C18 123.25(14)
C12 C13 C18 127.34(14)
C14 C13 Ti1 72.68(8)
C12 C13 Ti1 72.52(8)
C18 C13 Ti1 129.25(10)
C13 C14 C15 107.83(12)
C13 C14 C19 122.95(13)
C15 C14 C19 126.91(13)
C13 C14 Ti1 74.02(8)
C15 C14 Ti1 72.75(8)
C19 C14 Ti1 132.60(10)
C11 C15 C14 107.65(12)
C11 C15 C20 124.02(13)
C14 C15 C20 126.29(13)
C11 C15 Ti1 73.76(8)
C14 C15 Ti1 73.24(8)
C20 C15 Ti1 131.46(10)
C11 C16 H16A 109.5
C11 C16 H16B 109.5
H16A C16 H16B 109.5
C11 C16 H16C 109.5
H16A C16 H16C 109.5
H16B C16 H16C 109.5
C12 C17 H17A 109.5
C12 C17 H17B 109.5
H17A C17 H17B 109.5
C12 C17 H17C 109.5
H17A C17 H17C 109.5
H17B C17 H17C 109.5
C13 C18 H18A 109.5
C13 C18 H18B 109.5
H18A C18 H18B 109.5
C13 C18 H18C 109.5
H18A C18 H18C 109.5
H18B C18 H18C 109.5
C14 C19 H19A 109.5
C14 C19 H19B 109.5
H19A C19 H19B 109.5
C14 C19 H19C 109.5
H19A C19 H19C 109.5
H19B C19 H19C 109.5
C15 C20 H20A 109.5
C15 C20 H20B 109.5
H20A C20 H20B 109.5
C15 C20 H20C 109.5
H20A C20 H20C 109.5
H20B C20 H20C 109.5
Ti1 S1 H1 101.6

loop_
_geom_bond_atom_site_label_1
_geom_bond_atom_site_label_2
_geom_bond_distance
Ti1 S1 2.4128(5)
Ti1 S2 2.4129(4)
Ti1 C3 2.4148(14)
Ti1 C5 2.4287(14)
Ti1 C4 2.4411(14)
Ti1 C15 2.4433(14)
Ti1 C12 2.4486(14)
Ti1 C14 2.4497(14)
Ti1 C11 2.4570(14)
Ti1 C13 2.4668(14)
Ti1 C2 2.4689(14)
Ti1 C1 2.4907(14)
S2 H2 1.0255
C1 C2 1.412(2)
C1 C5 1.417(2)
C1 C6 1.499(2)
C2 C3 1.4168(19)
C2 C7 1.493(2)
C3 C4 1.416(2)
C3 C8 1.501(2)
C4 C5 1.419(2)
C4 C9 1.503(2)
C5 C10 1.502(2)
C6 H6A 0.9800
C6 H6B 0.9800
C6 H6C 0.9800
C7 H7A 0.9800
C7 H7B 0.9800
C7 H7C 0.9800
C8 H8A 0.9800
C8 H8B 0.9800
C8 H8C 0.9800
C9 H9A 0.9800
C9 H9B 0.9800
C9 H9C 0.9800
C10 H10A 0.9800
C10 H10B 0.9800
C10 H10C 0.9800
C11 C15 1.414(2)
C11 C12 1.420(2)
C11 C16 1.499(2)
C12 C13 1.419(2)
C12 C17 1.508(2)
C13 C14 1.409(2)
C13 C18 1.500(2)
C14 C15 1.431(2)
C14 C19 1.501(2)
C15 C20 1.499(2)
C16 H16A 0.9800
C16 H16B 0.9800
C16 H16C 0.9800
C17 H17A 0.9800
C17 H17B 0.9800
C17 H17C 0.9800
C18 H18A 0.9800
C18 H18B 0.9800
C18 H18C 0.9800
C19 H19A 0.9800
C19 H19B 0.9800
C19 H19C 0.9800
C20 H20A 0.9800
C20 H20B 0.9800
C20 H20C 0.9800
S1 H1 1.0516
